data_4135335
loop_
_publ_author_name
'Liang, Haozhong'
'Hua, Bin'
'Xu, Fan'
'Gan, Li-She'
'Shao, Li'
'Huang, Feihe'

_publ_section_title
;
 Acid/Base-Tunable Unimolecular Chirality Switching of a Pillar[5]azacrown
 <i>Pseudo</i>[1]Catenane.
;
_journal_issue 46
_journal_name_full 'Journal of the American Chemical Society'
_journal_page_first 19772
_journal_page_last 19778
_journal_paper_doi 10.1021/jacs.0c10570
_journal_volume 142
_journal_year 2020
_chemical_formula_moiety '2(C H2 Cl2), C53 H66 N4 O12, 4(Cl), 2(H3 O), 3(H2 O)'
_chemical_formula_sum 'C55 H82 Cl8 N4 O17'
_chemical_formula_weight 1354.84
_space_group_crystal_system triclinic
_space_group_IT_number 2
_space_group_name_Hall '-P 1'
_space_group_name_H-M_alt 'P -1'
_atom_sites_solution_hydrogens mixed
_atom_sites_solution_primary dual
_audit_creation_date 2019-12-17
_audit_creation_method
;
Olex2 1.2
(compiled 2018.05.29 svn.r3508 for OlexSys, GUI svn.r5506)
;
_cell_angle_alpha 80.177(5)
_cell_angle_beta 82.927(6)
_cell_angle_gamma 70.428(5)
_cell_formula_units_Z 2
_cell_length_a 11.1358(19)
_cell_length_b 11.7070(19)
_cell_length_c 27.450(5)
_cell_measurement_reflns_used 7467
_cell_measurement_temperature 170
_cell_measurement_theta_max 25.81
_cell_measurement_theta_min 2.45
_cell_volume 3314.0(10)
_computing_cell_refinement 'SAINT V8.38A (?, 2016)'
_computing_data_reduction 'SAINT V8.38A (?, 2016)'
_computing_molecular_graphics 'Olex2 (Dolomanov et al., 2009)'
_computing_publication_material 'Olex2 (Dolomanov et al., 2009)'
_computing_structure_refinement 'ShelXL (Sheldrick, 2015)'
_computing_structure_solution 'ShelXT (Sheldrick, 2015)'
_diffrn_ambient_temperature 170.0
_diffrn_measured_fraction_theta_full 0.993
_diffrn_measured_fraction_theta_max 0.993
_diffrn_measurement_device_type 'Bruker APEX-II CCD'
_diffrn_measurement_method '\f and \w scans'
_diffrn_radiation_type MoK\a
_diffrn_radiation_wavelength 0.71073
_diffrn_reflns_av_R_equivalents 0.0803
_diffrn_reflns_av_unetI/netI 0.0999
_diffrn_reflns_Laue_measured_fraction_full 0.993
_diffrn_reflns_Laue_measured_fraction_max 0.993
_diffrn_reflns_limit_h_max 13
_diffrn_reflns_limit_h_min -12
_diffrn_reflns_limit_k_max 13
_diffrn_reflns_limit_k_min -13
_diffrn_reflns_limit_l_max 32
_diffrn_reflns_limit_l_min -32
_diffrn_reflns_number 34709
_diffrn_reflns_point_group_measured_fraction_full 0.993
_diffrn_reflns_point_group_measured_fraction_max 0.993
_diffrn_reflns_theta_full 24.999
_diffrn_reflns_theta_max 24.999
_diffrn_reflns_theta_min 2.221
_diffrn_standards_number 0
_exptl_absorpt_coefficient_mu 0.407
_exptl_absorpt_correction_T_max 0.7454
_exptl_absorpt_correction_T_min 0.5168
_exptl_absorpt_correction_type multi-scan
_exptl_absorpt_process_details
;
SADABS-2016/2 (Bruker,2016/2) was used for absorption correction.
wR2(int) was 0.1258 before and 0.0678 after correction.
The Ratio of minimum to maximum transmission is 0.6933.
The \l/2 correction factor is Not present.
;
_exptl_crystal_colour colourless
_exptl_crystal_colour_primary colourless
_exptl_crystal_density_diffrn 1.358
_exptl_crystal_description plate
_exptl_crystal_F_000 1424
_exptl_crystal_size_max 0.28
_exptl_crystal_size_mid 0.1
_exptl_crystal_size_min 0.05
_refine_diff_density_max 1.108
_refine_diff_density_min -0.581
_refine_diff_density_rms 0.092
_refine_ls_extinction_method none
_refine_ls_goodness_of_fit_ref 1.028
_refine_ls_hydrogen_treatment constr
_refine_ls_matrix_type full
_refine_ls_number_parameters 765
_refine_ls_number_reflns 11599
_refine_ls_number_restraints 16
_refine_ls_restrained_S_all 1.029
_refine_ls_R_factor_all 0.1333
_refine_ls_R_factor_gt 0.0871
_refine_ls_shift/su_max 0.002
_refine_ls_shift/su_mean 0.000
_refine_ls_structure_factor_coef Fsqd
_refine_ls_weighting_details 'w=1/[\s^2^(Fo^2^)+(0.1109P)^2^+7.8493P] where P=(Fo^2^+2Fc^2^)/3'
_refine_ls_weighting_scheme calc
_refine_ls_wR_factor_gt 0.2195
_refine_ls_wR_factor_ref 0.2486
_reflns_Friedel_coverage 0.000
_reflns_number_gt 7208
_reflns_number_total 11599
_reflns_threshold_expression 'I > 2\s(I)'
_cod_data_source_file ja0c10570_si_006.cif
_cod_data_source_block 191216_p4s1n4_hcl_0m
_cod_depositor_comments 'Adding full bibliography for 4135334--4135338.cif.'
_cod_database_code 4135335
_shelx_shelxl_version_number 2018/3
_shelx_space_group_comment
;
The symmetry employed for this shelxl refinement is uniquely defined
by the following loop, which should always be used as a source of
symmetry information in preference to the above space-group names.
They are only intended as comments.
;
_shelx_estimated_absorpt_t_max 0.980
_shelx_estimated_absorpt_t_min 0.895
_olex2_refinement_description
;
1. Fixed Uiso
 At 1.2 times of:
  All C(H) groups, All C(H,H) groups, All N(H) groups, All N(H,H) groups
 At 1.5 times of:
  All C(H,H,H) groups, All O(H,H) groups, All O(H,H,H) groups
2. Restrained distances
 C48-C49
 1.5 with sigma of 0.02
3. Rigid body (RIGU) restrains
 N3, C49, C48, N2
 with sigma for 1-2 distances of 0.004 and sigma for 1-3 distances of 0.004
4.a Riding coordinates:
 O13(H13A,H13B,H13C), O14(H14A,H14B), O15(H15A,H15B), O16(H16A,H16B), O17(H17D,
 H17E,H17F)
4.b Secondary CH2 refined with riding coordinates:
 N2(H2A,H2B), N3(H3A,H3B), C1(H1A,H1B), C10(H10A,H10B), C19(H19A,H19B),
 C28(H28A,H28B), C37(H37A,H37B), C44(H44A,H44B), C46(H46A,H46B), C47(H47A,H47B),
  C48(H48A,H48B), C49(H49A,H49B), C50(H50A,H50B), C51(H51A,H51B), C53(H53A,
 H53B), C54(H54A,H54B), C55(H55A,H55B)
4.c Aromatic/amide H refined with riding coordinates:
 N1(H1), N4(H4), C3(H3), C6(H6), C12(H12), C15(H15), C21(H21), C24(H24),
 C30(H30), C33(H33), C39(H39), C42(H42)
4.d Idealised Me refined as rotating group:
 C8(H8A,H8B,H8C), C9(H9A,H9B,H9C), C17(H17A,H17B,H17C), C18(H18A,H18B,H18C),
 C26(H26A,H26B,H26C), C27(H27A,H27B,H27C), C35(H35A,H35B,H35C), C36(H36A,H36B,
 H36C)
;
_olex2_submission_special_instructions 'No special instructions were received'

loop_
_space_group_symop_operation_xyz
'x, y, z'
'-x, -y, -z'

loop_
_atom_site_label
_atom_site_type_symbol
_atom_site_fract_x
_atom_site_fract_y
_atom_site_fract_z
_atom_site_U_iso_or_equiv
_atom_site_adp_type
_atom_site_occupancy
_atom_site_site_symmetry_order
_atom_site_calc_flag
_atom_site_refinement_flags_posn
_atom_site_refinement_flags_adp
_atom_site_refinement_flags_occupancy
_atom_site_disorder_assembly
_atom_site_disorder_group
Cl1 Cl 0.1918(2) 0.64076(15) 0.80553(6) 0.0635(5) Uani 1 1 d . . . . .
Cl2 Cl -0.0560(2) 0.82837(18) 0.79708(7) 0.0762(6) Uani 1 1 d . . . . .
Cl3 Cl 0.3880(2) 0.7468(2) 0.87530(7) 0.0837(7) Uani 1 1 d . . . . .
Cl4 Cl 0.6397(2) 0.67234(19) 0.82166(7) 0.0741(6) Uani 1 1 d . . . . .
O1 O 0.5644(4) 0.3276(4) 0.88041(14) 0.0434(10) Uani 1 1 d . . . . .
O2 O 0.3078(4) 0.3875(3) 0.71248(14) 0.0411(9) Uani 1 1 d . . . . .
O3 O 0.2866(5) 0.5536(4) 1.02202(16) 0.0585(12) Uani 1 1 d . . . . .
O4 O 0.0798(4) 0.4209(4) 0.87596(15) 0.0457(10) Uani 1 1 d . . . . .
O5 O 0.2336(4) 1.0165(4) 0.93554(15) 0.0461(10) Uani 1 1 d . . . . .
O6 O -0.1674(4) 0.8347(4) 0.93870(17) 0.0549(11) Uani 1 1 d . . . . .
O7 O 0.4489(4) 0.9813(3) 0.76291(14) 0.0404(9) Uani 1 1 d . . . . .
O8 O -0.0790(4) 1.1500(4) 0.78559(14) 0.0414(9) Uani 1 1 d . . . . .
O9 O 0.6884(3) 0.5996(3) 0.69765(14) 0.0355(8) Uani 1 1 d . . . . .
O10 O 0.1722(3) 0.8397(3) 0.67773(13) 0.0314(8) Uani 1 1 d . . . . .
O11 O 0.8172(4) 0.8331(3) 0.63979(16) 0.0447(10) Uani 1 1 d . . . . .
O12 O 0.0731(4) 0.6253(3) 0.62972(13) 0.0365(9) Uani 1 1 d . . . . .
N1 N 0.7740(5) 0.6894(4) 0.60488(17) 0.0383(11) Uani 1 1 d . . . . .
H1 H 0.746086 0.626103 0.610487 0.046 Uiso 1 1 calc R . . . .
N2 N 0.5807(6) 0.8158(6) 0.5256(2) 0.0615(16) Uani 1 1 d . U . . .
H2A H 0.586185 0.885787 0.533885 0.074 Uiso 1 1 calc R . . A 1
H2B H 0.546497 0.836045 0.495635 0.074 Uiso 1 1 calc R . . A 1
N3 N 0.3729(6) 0.6970(7) 0.5111(2) 0.0704(19) Uani 1 1 d . U . . .
H3A H 0.424357 0.712158 0.484113 0.084 Uiso 1 1 calc R . . B 1
H3B H 0.365272 0.622614 0.509843 0.084 Uiso 1 1 calc R . . B 1
N4 N 0.1386(5) 0.7827(4) 0.58874(16) 0.0371(11) Uani 1 1 d . . . . .
H4 H 0.164185 0.843770 0.592704 0.044 Uiso 1 1 calc R . . . .
C1 C 0.5320(5) 0.4529(5) 0.69914(19) 0.0328(12) Uani 1 1 d . . . . .
H1A H 0.626543 0.424533 0.697063 0.039 Uiso 1 1 calc R . . . .
H1B H 0.504256 0.422760 0.672310 0.039 Uiso 1 1 calc R . . . .
C2 C 0.4825(5) 0.4011(4) 0.74881(19) 0.0314(12) Uani 1 1 d . . . . .
C3 C 0.5496(5) 0.3839(4) 0.7908(2) 0.0341(12) Uani 1 1 d . . . . .
H3 H 0.629252 0.398786 0.787297 0.041 Uiso 1 1 calc R . . . .
C4 C 0.5013(5) 0.3451(4) 0.83809(19) 0.0333(12) Uani 1 1 d . . . . .
C5 C 0.3848(5) 0.3228(4) 0.84459(19) 0.0320(12) Uani 1 1 d . . . . .
C6 C 0.3209(5) 0.3367(5) 0.8023(2) 0.0343(12) Uani 1 1 d . . . . .
H6 H 0.242175 0.320068 0.805737 0.041 Uiso 1 1 calc R . . . .
C7 C 0.3679(5) 0.3738(4) 0.75542(19) 0.0312(12) Uani 1 1 d . . . . .
C8 C 0.6970(6) 0.3098(7) 0.8741(2) 0.0533(17) Uani 1 1 d . . . . .
H8A H 0.738706 0.244348 0.853730 0.080 Uiso 1 1 calc GR . . . .
H8B H 0.732858 0.286994 0.906589 0.080 Uiso 1 1 calc GR . . . .
H8C H 0.711312 0.385780 0.857682 0.080 Uiso 1 1 calc GR . . . .
C9 C 0.1849(6) 0.3712(6) 0.7184(2) 0.0497(16) Uani 1 1 d . . . . .
H9A H 0.152056 0.382612 0.685835 0.075 Uiso 1 1 calc GR . . . .
H9B H 0.126084 0.431416 0.738414 0.075 Uiso 1 1 calc GR . . . .
H9C H 0.192381 0.288441 0.735189 0.075 Uiso 1 1 calc GR . . . .
C10 C 0.3304(6) 0.2831(5) 0.8955(2) 0.0358(12) Uani 1 1 d . . . . .
H10A H 0.401415 0.229485 0.915581 0.043 Uiso 1 1 calc R . . . .
H10B H 0.274886 0.234749 0.892026 0.043 Uiso 1 1 calc R . . . .
C11 C 0.2535(6) 0.3906(5) 0.92258(19) 0.0363(13) Uani 1 1 d . . . . .
C12 C 0.3046(6) 0.4226(5) 0.9599(2) 0.0399(13) Uani 1 1 d . . . . .
H12 H 0.389106 0.376491 0.968379 0.048 Uiso 1 1 calc R . . . .
C13 C 0.2343(6) 0.5214(5) 0.9852(2) 0.0418(14) Uani 1 1 d . . . . .
C14 C 0.1117(6) 0.5886(5) 0.9740(2) 0.0417(14) Uani 1 1 d . . . . .
C15 C 0.0580(6) 0.5572(5) 0.9370(2) 0.0420(14) Uani 1 1 d . . . . .
H15 H -0.026928 0.603043 0.928902 0.050 Uiso 1 1 calc R . . . .
C16 C 0.1285(6) 0.4583(5) 0.9115(2) 0.0368(13) Uani 1 1 d . . . . .
C17 C 0.3837(8) 0.4597(7) 1.0480(3) 0.067(2) Uani 1 1 d . . . . .
H17A H 0.460675 0.434610 1.025689 0.101 Uiso 1 1 calc GR . . . .
H17B H 0.354020 0.389302 1.060151 0.101 Uiso 1 1 calc GR . . . .
H17C H 0.403311 0.490241 1.076137 0.101 Uiso 1 1 calc GR . . . .
C18 C -0.0478(6) 0.4859(6) 0.8638(3) 0.0547(17) Uani 1 1 d . . . . .
H18A H -0.070105 0.448455 0.838416 0.082 Uiso 1 1 calc GR . . . .
H18B H -0.055512 0.571381 0.851125 0.082 Uiso 1 1 calc GR . . . .
H18C H -0.105874 0.482827 0.893526 0.082 Uiso 1 1 calc GR . . . .
C19 C 0.0323(7) 0.6975(5) 1.0005(2) 0.0485(16) Uani 1 1 d . . . . .
H19A H -0.055908 0.694687 1.008434 0.058 Uiso 1 1 calc R . . . .
H19B H 0.069699 0.692485 1.032010 0.058 Uiso 1 1 calc R . . . .
C20 C 0.0292(6) 0.8177(5) 0.9680(2) 0.0393(13) Uani 1 1 d . . . . .
C21 C 0.1295(6) 0.8625(5) 0.96781(19) 0.0403(14) Uani 1 1 d . . . . .
H21 H 0.195920 0.819748 0.989232 0.048 Uiso 1 1 calc R . . . .
C22 C 0.1358(6) 0.9681(5) 0.9372(2) 0.0371(13) Uani 1 1 d . . . . .
C23 C 0.0406(5) 1.0305(5) 0.90467(19) 0.0331(12) Uani 1 1 d . . . . .
C24 C -0.0614(6) 0.9871(5) 0.9055(2) 0.0378(13) Uani 1 1 d . . . . .
H24 H -0.128161 1.029837 0.884164 0.045 Uiso 1 1 calc R . . . .
C25 C -0.0680(6) 0.8819(5) 0.9368(2) 0.0393(13) Uani 1 1 d . . . . .
C26 C 0.3257(7) 0.9616(7) 0.9707(3) 0.0593(18) Uani 1 1 d . . . . .
H26A H 0.371912 0.876984 0.965163 0.089 Uiso 1 1 calc GR . . . .
H26B H 0.283099 0.962079 1.004185 0.089 Uiso 1 1 calc GR . . . .
H26C H 0.386075 1.007578 0.967348 0.089 Uiso 1 1 calc GR . . . .
C27 C -0.2722(7) 0.9017(7) 0.9095(3) 0.0600(18) Uani 1 1 d . . . . .
H27A H -0.242173 0.907620 0.874390 0.090 Uiso 1 1 calc GR . . . .
H27B H -0.310238 0.984108 0.918920 0.090 Uiso 1 1 calc GR . . . .
H27C H -0.336394 0.859647 0.915183 0.090 Uiso 1 1 calc GR . . . .
C28 C 0.0491(5) 1.1407(5) 0.86838(19) 0.0324(12) Uani 1 1 d . . . . .
H28A H 0.094355 1.184911 0.883021 0.039 Uiso 1 1 calc R . . . .
H28B H -0.038256 1.196906 0.862343 0.039 Uiso 1 1 calc R . . . .
C29 C 0.1197(5) 1.1044(4) 0.81878(19) 0.0294(11) Uani 1 1 d . . . . .
C30 C 0.2516(5) 1.0627(4) 0.81377(18) 0.0305(11) Uani 1 1 d . . . . .
H30 H 0.298390 1.059957 0.840865 0.037 Uiso 1 1 calc R . . . .
C31 C 0.3174(5) 1.0245(4) 0.76972(19) 0.0305(11) Uani 1 1 d . . . . .
C32 C 0.2515(5) 1.0272(4) 0.72970(18) 0.0312(12) Uani 1 1 d . . . . .
C33 C 0.1182(5) 1.0699(4) 0.73454(18) 0.0305(11) Uani 1 1 d . . . . .
H33 H 0.071248 1.073132 0.707397 0.037 Uiso 1 1 calc R . . . .
C34 C 0.0528(5) 1.1079(5) 0.77871(19) 0.0325(12) Uani 1 1 d . . . . .
C35 C 0.5212(6) 1.0091(6) 0.7955(3) 0.0548(17) Uani 1 1 d . . . . .
H35A H 0.611954 0.980923 0.784138 0.082 Uiso 1 1 calc GR . . . .
H35B H 0.508906 0.967826 0.828979 0.082 Uiso 1 1 calc GR . . . .
H35C H 0.492907 1.097769 0.795800 0.082 Uiso 1 1 calc GR . . . .
C36 C -0.1489(6) 1.1620(6) 0.7435(2) 0.0500(16) Uani 1 1 d . . . . .
H36A H -0.123634 1.217078 0.716272 0.075 Uiso 1 1 calc GR . . . .
H36B H -0.240626 1.195630 0.752427 0.075 Uiso 1 1 calc GR . . . .
H36C H -0.130162 1.081392 0.733140 0.075 Uiso 1 1 calc GR . . . .
C37 C 0.3212(5) 0.9868(4) 0.68124(18) 0.0313(11) Uani 1 1 d . . . . .
H37A H 0.260952 1.017684 0.654698 0.038 Uiso 1 1 calc R . . . .
H37B H 0.390643 1.023333 0.672074 0.038 Uiso 1 1 calc R . . . .
C38 C 0.3777(5) 0.8485(4) 0.68472(17) 0.0289(11) Uani 1 1 d . . . . .
C39 C 0.5079(5) 0.7893(4) 0.68921(17) 0.0289(11) Uani 1 1 d . . . . .
H39 H 0.562440 0.836532 0.689497 0.035 Uiso 1 1 calc R . . . .
C40 C 0.5598(5) 0.6623(5) 0.69329(18) 0.0306(11) Uani 1 1 d . . . . .
C41 C 0.4828(5) 0.5909(5) 0.69221(18) 0.0293(11) Uani 1 1 d . . . . .
C42 C 0.3533(5) 0.6501(4) 0.68643(18) 0.0292(11) Uani 1 1 d . . . . .
H42 H 0.299427 0.603096 0.684718 0.035 Uiso 1 1 calc R . . . .
C43 C 0.3012(5) 0.7767(5) 0.68310(17) 0.0292(11) Uani 1 1 d . . . . .
C44 C 0.7714(5) 0.6710(5) 0.6943(2) 0.0392(13) Uani 1 1 d . . . . .
H44A H 0.856340 0.616337 0.704468 0.047 Uiso 1 1 calc R . . . .
H44B H 0.737540 0.730991 0.718135 0.047 Uiso 1 1 calc R . . . .
C45 C 0.7879(5) 0.7390(5) 0.6436(2) 0.0357(12) Uani 1 1 d . . . . .
C46 C 0.8036(7) 0.7369(6) 0.5540(2) 0.0505(16) Uani 1 1 d . . . . .
H46A H 0.891939 0.689201 0.543466 0.061 Uiso 1 1 calc R . . . .
H46B H 0.800428 0.822887 0.552681 0.061 Uiso 1 1 calc R . . . .
C47 C 0.7146(9) 0.7322(7) 0.5179(2) 0.063(2) Uani 1 1 d . . . . .
H47A H 0.748439 0.754255 0.483841 0.075 Uiso 1 1 calc R . . . .
H47B H 0.713149 0.647238 0.520898 0.075 Uiso 1 1 calc R . . . .
C48 C 0.4860(10) 0.7782(10) 0.5622(3) 0.092(3) Uani 1 1 d D U . . .
H48A H 0.522030 0.757456 0.594966 0.110 Uiso 1 1 calc R . . . .
H48B H 0.408887 0.851039 0.564046 0.110 Uiso 1 1 calc R . . . .
C49 C 0.4457(10) 0.6820(10) 0.5556(3) 0.097(3) Uani 1 1 d D U . . .
H49A H 0.391463 0.664959 0.585461 0.116 Uiso 1 1 calc R . . . .
H49B H 0.522126 0.608434 0.554076 0.116 Uiso 1 1 calc R . . . .
C50 C 0.2452(8) 0.7877(6) 0.5036(2) 0.0554(18) Uani 1 1 d . . . . .
H50A H 0.225296 0.793481 0.468890 0.066 Uiso 1 1 calc R . . . .
H50B H 0.247267 0.868887 0.508438 0.066 Uiso 1 1 calc R . . . .
C51 C 0.1399(6) 0.7581(6) 0.5378(2) 0.0419(14) Uani 1 1 d . . . . .
H51A H 0.056693 0.807074 0.524282 0.050 Uiso 1 1 calc R . . . .
H51B H 0.149684 0.670604 0.538628 0.050 Uiso 1 1 calc R . . . .
C52 C 0.1016(5) 0.7191(5) 0.62918(19) 0.0313(12) Uani 1 1 d . . . . .
C53 C 0.0919(5) 0.7686(5) 0.67748(19) 0.0321(12) Uani 1 1 d . . . . .
H53A H 0.002303 0.819261 0.684540 0.038 Uiso 1 1 calc R . . . .
H53B H 0.113533 0.698959 0.704539 0.038 Uiso 1 1 calc R . . . .
C54 C 0.1004(8) 0.7842(7) 0.8169(3) 0.069(2) Uani 1 1 d . . . . .
H54A H 0.142843 0.843567 0.799846 0.083 Uiso 1 1 calc R . . . .
H54B H 0.094876 0.787509 0.852955 0.083 Uiso 1 1 calc R . . . .
C55 C 0.4728(8) 0.6929(6) 0.8219(2) 0.064(2) Uani 1 1 d . . . . .
H55A H 0.437488 0.751709 0.792619 0.077 Uiso 1 1 calc R . . . .
H55B H 0.461832 0.613830 0.819100 0.077 Uiso 1 1 calc R . . . .
Cl5 Cl 0.11791(18) 0.06968(13) 0.55969(6) 0.0531(4) Uani 1 1 d . . . . .
Cl6 Cl 0.55802(17) 0.05499(16) 0.56741(6) 0.0556(4) Uani 1 1 d . . . . .
Cl7 Cl 0.39559(17) 0.4172(2) 0.56165(7) 0.0685(5) Uani 1 1 d . . . . .
O13 O 0.1192(5) 0.4555(4) 0.57524(17) 0.0636(13) Uani 1 1 d . . . . .
H13A H 0.087434 0.508662 0.595895 0.095 Uiso 1 1 d R . . . .
H13B H 0.194284 0.451352 0.563695 0.095 Uiso 1 1 d R . . . .
H13C H 0.115244 0.385482 0.584605 0.095 Uiso 1 1 d R . . . .
O14 O 0.4913(5) 0.1986(4) 0.65742(17) 0.0627(13) Uani 1 1 d . . . . .
H14A H 0.432166 0.253783 0.672062 0.094 Uiso 1 1 d R . . . .
H14B H 0.472696 0.158463 0.639602 0.094 Uiso 1 1 d R . . . .
Cl8 Cl 0.75521(17) 0.42352(14) 0.57925(7) 0.0591(5) Uani 1 1 d . . . . .
O15 O 0.7088(5) 0.2116(4) 0.64633(17) 0.0648(13) Uani 1 1 d . . . . .
H15A H 0.640981 0.207272 0.639385 0.097 Uiso 1 1 d R . . . .
H15B H 0.724631 0.272122 0.629725 0.097 Uiso 1 1 d R . . . .
O16 O 1.0260(5) 0.2985(4) 0.60763(19) 0.0680(14) Uani 1 1 d . . . . .
H16A H 1.051212 0.223873 0.600227 0.102 Uiso 1 1 d R . . . .
H16B H 0.949282 0.333153 0.601017 0.102 Uiso 1 1 d R . . . .
O17 O 0.8700(6) 0.0391(5) 0.6141(3) 0.133(3) Uani 1 1 d . . . . .
H17D H 0.938315 0.036140 0.592804 0.200 Uiso 1 1 d R . . . .
H17E H 0.842185 0.083980 0.637304 0.200 Uiso 1 1 d R . . . .
H17F H 0.851765 -0.022750 0.616924 0.200 Uiso 1 1 d R . . . .

loop_
_atom_site_aniso_label
_atom_site_aniso_U_11
_atom_site_aniso_U_22
_atom_site_aniso_U_33
_atom_site_aniso_U_23
_atom_site_aniso_U_13
_atom_site_aniso_U_12
Cl1 0.0805(14) 0.0423(9) 0.0567(10) -0.0071(7) 0.0036(9) -0.0082(9)
Cl2 0.0785(15) 0.0648(12) 0.0707(12) -0.0174(9) 0.0076(10) -0.0043(10)
Cl3 0.0843(16) 0.0850(14) 0.0577(11) -0.0199(10) -0.0031(10) 0.0088(12)
Cl4 0.0750(14) 0.0719(12) 0.0612(11) -0.0029(9) -0.0036(10) -0.0086(10)
O1 0.034(2) 0.056(3) 0.041(2) -0.0088(18) -0.0044(18) -0.014(2)
O2 0.044(2) 0.040(2) 0.046(2) -0.0024(17) -0.0112(18) -0.0206(19)
O3 0.073(3) 0.049(3) 0.050(3) -0.014(2) -0.010(2) -0.009(2)
O4 0.040(3) 0.038(2) 0.061(3) -0.0068(19) -0.007(2) -0.0147(19)
O5 0.046(3) 0.049(2) 0.049(2) -0.0031(19) -0.0117(19) -0.021(2)
O6 0.049(3) 0.043(2) 0.076(3) -0.007(2) 0.005(2) -0.022(2)
O7 0.026(2) 0.043(2) 0.052(2) -0.0197(18) -0.0036(17) -0.0042(18)
O8 0.024(2) 0.050(2) 0.047(2) -0.0156(18) -0.0044(17) -0.0038(18)
O9 0.025(2) 0.0303(19) 0.050(2) -0.0045(16) -0.0040(16) -0.0073(16)
O10 0.024(2) 0.0264(18) 0.045(2) -0.0092(15) -0.0016(16) -0.0085(16)
O11 0.036(2) 0.030(2) 0.072(3) -0.0060(19) -0.008(2) -0.0156(18)
O12 0.037(2) 0.030(2) 0.043(2) -0.0068(16) 0.0017(17) -0.0128(17)
N1 0.035(3) 0.032(2) 0.049(3) -0.001(2) -0.003(2) -0.014(2)
N2 0.075(5) 0.080(4) 0.048(3) -0.002(3) -0.016(3) -0.048(4)
N3 0.062(4) 0.116(6) 0.053(3) -0.027(3) 0.011(3) -0.053(4)
N4 0.042(3) 0.029(2) 0.042(3) -0.011(2) 0.001(2) -0.013(2)
C1 0.030(3) 0.028(3) 0.039(3) -0.008(2) 0.002(2) -0.007(2)
C2 0.029(3) 0.018(2) 0.045(3) -0.007(2) -0.002(2) -0.003(2)
C3 0.030(3) 0.025(3) 0.047(3) -0.008(2) -0.003(2) -0.007(2)
C4 0.032(3) 0.023(3) 0.042(3) -0.009(2) -0.004(2) -0.003(2)
C5 0.029(3) 0.016(2) 0.046(3) -0.004(2) -0.001(2) -0.001(2)
C6 0.032(3) 0.024(3) 0.049(3) -0.007(2) -0.002(2) -0.012(2)
C7 0.029(3) 0.019(2) 0.044(3) -0.005(2) -0.006(2) -0.004(2)
C8 0.032(4) 0.068(4) 0.054(4) -0.017(3) -0.009(3) -0.001(3)
C9 0.046(4) 0.048(4) 0.062(4) 0.005(3) -0.019(3) -0.025(3)
C10 0.039(3) 0.024(3) 0.043(3) -0.003(2) -0.004(3) -0.008(2)
C11 0.043(4) 0.028(3) 0.037(3) -0.002(2) 0.005(2) -0.013(3)
C12 0.040(4) 0.036(3) 0.040(3) -0.001(2) 0.001(3) -0.011(3)
C13 0.050(4) 0.039(3) 0.038(3) -0.006(2) 0.001(3) -0.017(3)
C14 0.050(4) 0.032(3) 0.039(3) -0.003(2) 0.012(3) -0.013(3)
C15 0.036(3) 0.031(3) 0.053(3) 0.001(3) 0.009(3) -0.011(3)
C16 0.037(3) 0.032(3) 0.043(3) -0.003(2) 0.007(3) -0.018(3)
C17 0.081(6) 0.068(5) 0.047(4) -0.012(3) -0.015(4) -0.011(4)
C18 0.037(4) 0.049(4) 0.076(5) -0.002(3) -0.011(3) -0.011(3)
C19 0.060(4) 0.037(3) 0.040(3) -0.007(3) 0.019(3) -0.012(3)
C20 0.047(4) 0.034(3) 0.036(3) -0.009(2) 0.013(3) -0.016(3)
C21 0.048(4) 0.035(3) 0.031(3) -0.006(2) 0.000(3) -0.004(3)
C22 0.041(4) 0.034(3) 0.039(3) -0.009(2) 0.001(3) -0.014(3)
C23 0.037(3) 0.030(3) 0.033(3) -0.009(2) 0.000(2) -0.010(2)
C24 0.042(4) 0.028(3) 0.042(3) -0.013(2) -0.003(3) -0.007(3)
C25 0.042(4) 0.034(3) 0.044(3) -0.010(2) 0.007(3) -0.016(3)
C26 0.059(5) 0.066(5) 0.057(4) -0.001(3) -0.021(3) -0.023(4)
C27 0.045(4) 0.070(5) 0.074(5) -0.017(4) -0.004(4) -0.028(4)
C28 0.031(3) 0.027(3) 0.038(3) -0.009(2) 0.000(2) -0.006(2)
C29 0.032(3) 0.015(2) 0.039(3) -0.004(2) -0.003(2) -0.004(2)
C30 0.036(3) 0.023(3) 0.034(3) -0.004(2) -0.008(2) -0.009(2)
C31 0.024(3) 0.021(2) 0.043(3) -0.006(2) -0.004(2) -0.002(2)
C32 0.040(3) 0.020(2) 0.036(3) -0.005(2) -0.002(2) -0.013(2)
C33 0.033(3) 0.025(3) 0.034(3) -0.006(2) -0.007(2) -0.008(2)
C34 0.028(3) 0.026(3) 0.042(3) -0.005(2) -0.005(2) -0.005(2)
C35 0.035(4) 0.055(4) 0.080(5) -0.027(3) -0.015(3) -0.009(3)
C36 0.030(3) 0.059(4) 0.060(4) -0.019(3) -0.011(3) -0.006(3)
C37 0.033(3) 0.028(3) 0.034(3) -0.004(2) 0.001(2) -0.013(2)
C38 0.036(3) 0.028(3) 0.025(2) -0.005(2) -0.001(2) -0.013(2)
C39 0.029(3) 0.029(3) 0.032(3) -0.007(2) 0.003(2) -0.015(2)
C40 0.030(3) 0.031(3) 0.032(3) -0.008(2) 0.000(2) -0.011(2)
C41 0.030(3) 0.029(3) 0.029(3) -0.007(2) 0.001(2) -0.009(2)
C42 0.031(3) 0.026(3) 0.034(3) -0.007(2) 0.003(2) -0.014(2)
C43 0.030(3) 0.029(3) 0.028(2) -0.005(2) 0.001(2) -0.009(2)
C44 0.027(3) 0.041(3) 0.053(3) -0.009(3) -0.008(3) -0.012(3)
C45 0.021(3) 0.033(3) 0.053(3) -0.009(2) -0.005(2) -0.006(2)
C46 0.051(4) 0.043(3) 0.053(4) -0.003(3) 0.007(3) -0.014(3)
C47 0.111(7) 0.054(4) 0.037(3) -0.005(3) 0.001(4) -0.047(5)
C48 0.095(7) 0.163(9) 0.045(4) 0.005(5) -0.013(4) -0.082(7)
C49 0.085(7) 0.161(9) 0.061(5) -0.002(5) 0.002(4) -0.071(7)
C50 0.089(6) 0.053(4) 0.036(3) -0.012(3) 0.007(3) -0.040(4)
C51 0.046(4) 0.045(3) 0.036(3) -0.008(3) -0.003(3) -0.016(3)
C52 0.024(3) 0.027(3) 0.042(3) -0.006(2) -0.003(2) -0.007(2)
C53 0.028(3) 0.033(3) 0.036(3) -0.008(2) 0.001(2) -0.010(2)
C54 0.075(6) 0.052(4) 0.065(5) -0.010(4) 0.009(4) -0.005(4)
C55 0.090(6) 0.047(4) 0.050(4) -0.016(3) -0.001(4) -0.012(4)
Cl5 0.0716(12) 0.0317(8) 0.0583(9) -0.0052(6) 0.0009(8) -0.0219(8)
Cl6 0.0540(11) 0.0662(11) 0.0448(8) -0.0106(7) -0.0081(7) -0.0141(8)
Cl7 0.0363(10) 0.0949(14) 0.0603(10) -0.0046(9) 0.0032(8) -0.0081(9)
O13 0.065(3) 0.055(3) 0.079(3) -0.033(2) 0.010(3) -0.025(3)
O14 0.076(4) 0.049(3) 0.075(3) -0.021(2) 0.004(3) -0.033(3)
Cl8 0.0510(10) 0.0333(8) 0.0913(13) -0.0118(8) 0.0022(9) -0.0123(7)
O15 0.076(4) 0.053(3) 0.068(3) -0.005(2) -0.014(3) -0.024(3)
O16 0.066(4) 0.050(3) 0.092(4) -0.022(3) -0.006(3) -0.019(3)
O17 0.067(4) 0.036(3) 0.284(10) -0.034(4) 0.043(5) -0.014(3)

loop_
_atom_type_symbol
_atom_type_description
_atom_type_scat_dispersion_real
_atom_type_scat_dispersion_imag
_atom_type_scat_source
C C 0.0033 0.0016 'International Tables Vol C Tables 4.2.6.8 and 6.1.1.4'
H H 0.0000 0.0000 'International Tables Vol C Tables 4.2.6.8 and 6.1.1.4'
Cl Cl 0.1484 0.1585 'International Tables Vol C Tables 4.2.6.8 and 6.1.1.4'
N N 0.0061 0.0033 'International Tables Vol C Tables 4.2.6.8 and 6.1.1.4'
O O 0.0106 0.0060 'International Tables Vol C Tables 4.2.6.8 and 6.1.1.4'

loop_
_geom_angle_atom_site_label_1
_geom_angle_atom_site_label_2
_geom_angle_atom_site_label_3
_geom_angle
_geom_angle_site_symmetry_1
_geom_angle_site_symmetry_3
_geom_angle_publ_flag
C4 O1 C8 117.1(4) . . ?
C7 O2 C9 116.7(4) . . ?
C13 O3 C17 117.2(5) . . ?
C16 O4 C18 118.4(5) . . ?
C22 O5 C26 117.2(5) . . ?
C25 O6 C27 118.0(5) . . ?
C31 O7 C35 118.3(4) . . ?
C34 O8 C36 116.8(4) . . ?
C40 O9 C44 117.2(4) . . ?
C43 O10 C53 116.9(4) . . ?
C45 N1 H1 118.9 . . ?
C45 N1 C46 122.2(5) . . ?
C46 N1 H1 118.9 . . ?
H2A N2 H2B 106.7 . . ?
C47 N2 H2A 106.9 . . ?
C47 N2 H2B 106.9 . . ?
C48 N2 H2A 106.9 . . ?
C48 N2 H2B 106.9 . . ?
C48 N2 C47 121.7(7) . . ?
H3A N3 H3B 106.5 . . ?
C49 N3 H3A 106.4 . . ?
C49 N3 H3B 106.4 . . ?
C50 N3 H3A 106.4 . . ?
C50 N3 H3B 106.4 . . ?
C50 N3 C49 123.7(7) . . ?
C51 N4 H4 117.7 . . ?
C52 N4 H4 117.7 . . ?
C52 N4 C51 124.6(4) . . ?
H1A C1 H1B 108.1 . . ?
C2 C1 H1A 109.5 . . ?
C2 C1 H1B 109.5 . . ?
C41 C1 H1A 109.5 . . ?
C41 C1 H1B 109.5 . . ?
C41 C1 C2 110.8(4) . . ?
C3 C2 C1 119.7(5) . . ?
C7 C2 C1 122.7(5) . . ?
C7 C2 C3 117.6(5) . . ?
C2 C3 H3 119.4 . . ?
C2 C3 C4 121.1(5) . . ?
C4 C3 H3 119.4 . . ?
O1 C4 C3 122.8(5) . . ?
O1 C4 C5 116.3(5) . . ?
C5 C4 C3 120.9(5) . . ?
C4 C5 C6 117.4(5) . . ?
C4 C5 C10 121.4(5) . . ?
C6 C5 C10 121.2(5) . . ?
C5 C6 H6 118.8 . . ?
C7 C6 C5 122.4(5) . . ?
C7 C6 H6 118.8 . . ?
O2 C7 C2 115.4(5) . . ?
C6 C7 O2 124.0(5) . . ?
C6 C7 C2 120.6(5) . . ?
O1 C8 H8A 109.5 . . ?
O1 C8 H8B 109.5 . . ?
O1 C8 H8C 109.5 . . ?
H8A C8 H8B 109.5 . . ?
H8A C8 H8C 109.5 . . ?
H8B C8 H8C 109.5 . . ?
O2 C9 H9A 109.5 . . ?
O2 C9 H9B 109.5 . . ?
O2 C9 H9C 109.5 . . ?
H9A C9 H9B 109.5 . . ?
H9A C9 H9C 109.5 . . ?
H9B C9 H9C 109.5 . . ?
C5 C10 H10A 109.0 . . ?
C5 C10 H10B 109.0 . . ?
C5 C10 C11 112.7(4) . . ?
H10A C10 H10B 107.8 . . ?
C11 C10 H10A 109.0 . . ?
C11 C10 H10B 109.0 . . ?
C12 C11 C10 121.1(5) . . ?
C12 C11 C16 117.9(5) . . ?
C16 C11 C10 121.0(5) . . ?
C11 C12 H12 119.2 . . ?
C11 C12 C13 121.6(6) . . ?
C13 C12 H12 119.2 . . ?
O3 C13 C12 121.2(6) . . ?
C14 C13 O3 118.5(5) . . ?
C14 C13 C12 120.4(5) . . ?
C13 C14 C15 119.0(5) . . ?
C13 C14 C19 122.0(6) . . ?
C15 C14 C19 119.0(6) . . ?
C14 C15 H15 119.7 . . ?
C14 C15 C16 120.6(6) . . ?
C16 C15 H15 119.7 . . ?
O4 C16 C11 116.2(5) . . ?
O4 C16 C15 123.2(5) . . ?
C11 C16 C15 120.5(5) . . ?
O3 C17 H17A 109.5 . . ?
O3 C17 H17B 109.5 . . ?
O3 C17 H17C 109.5 . . ?
H17A C17 H17B 109.5 . . ?
H17A C17 H17C 109.5 . . ?
H17B C17 H17C 109.5 . . ?
O4 C18 H18A 109.5 . . ?
O4 C18 H18B 109.5 . . ?
O4 C18 H18C 109.5 . . ?
H18A C18 H18B 109.5 . . ?
H18A C18 H18C 109.5 . . ?
H18B C18 H18C 109.5 . . ?
C14 C19 H19A 109.5 . . ?
C14 C19 H19B 109.5 . . ?
H19A C19 H19B 108.1 . . ?
C20 C19 C14 110.5(5) . . ?
C20 C19 H19A 109.5 . . ?
C20 C19 H19B 109.5 . . ?
C21 C20 C19 118.9(6) . . ?
C21 C20 C25 118.4(5) . . ?
C25 C20 C19 122.6(5) . . ?
C20 C21 H21 119.1 . . ?
C20 C21 C22 121.9(5) . . ?
C22 C21 H21 119.1 . . ?
O5 C22 C21 124.2(5) . . ?
O5 C22 C23 115.8(5) . . ?
C21 C22 C23 119.9(5) . . ?
C22 C23 C28 121.4(5) . . ?
C24 C23 C22 118.3(5) . . ?
C24 C23 C28 120.4(5) . . ?
C23 C24 H24 119.3 . . ?
C23 C24 C25 121.4(5) . . ?
C25 C24 H24 119.3 . . ?
O6 C25 C20 116.4(5) . . ?
O6 C25 C24 123.5(5) . . ?
C20 C25 C24 120.1(5) . . ?
O5 C26 H26A 109.5 . . ?
O5 C26 H26B 109.5 . . ?
O5 C26 H26C 109.5 . . ?
H26A C26 H26B 109.5 . . ?
H26A C26 H26C 109.5 . . ?
H26B C26 H26C 109.5 . . ?
O6 C27 H27A 109.5 . . ?
O6 C27 H27B 109.5 . . ?
O6 C27 H27C 109.5 . . ?
H27A C27 H27B 109.5 . . ?
H27A C27 H27C 109.5 . . ?
H27B C27 H27C 109.5 . . ?
C23 C28 H28A 109.2 . . ?
C23 C28 H28B 109.2 . . ?
C23 C28 C29 112.0(4) . . ?
H28A C28 H28B 107.9 . . ?
C29 C28 H28A 109.2 . . ?
C29 C28 H28B 109.2 . . ?
C30 C29 C28 120.5(4) . . ?
C30 C29 C34 118.5(5) . . ?
C34 C29 C28 121.0(5) . . ?
C29 C30 H30 119.3 . . ?
C29 C30 C31 121.3(5) . . ?
C31 C30 H30 119.3 . . ?
O7 C31 C30 123.6(4) . . ?
O7 C31 C32 115.9(5) . . ?
C32 C31 C30 120.5(5) . . ?
C31 C32 C33 118.3(5) . . ?
C31 C32 C37 121.4(5) . . ?
C33 C32 C37 120.3(4) . . ?
C32 C33 H33 119.6 . . ?
C34 C33 C32 120.9(5) . . ?
C34 C33 H33 119.6 . . ?
O8 C34 C29 116.3(5) . . ?
O8 C34 C33 123.2(4) . . ?
C29 C34 C33 120.4(5) . . ?
O7 C35 H35A 109.5 . . ?
O7 C35 H35B 109.5 . . ?
O7 C35 H35C 109.5 . . ?
H35A C35 H35B 109.5 . . ?
H35A C35 H35C 109.5 . . ?
H35B C35 H35C 109.5 . . ?
O8 C36 H36A 109.5 . . ?
O8 C36 H36B 109.5 . . ?
O8 C36 H36C 109.5 . . ?
H36A C36 H36B 109.5 . . ?
H36A C36 H36C 109.5 . . ?
H36B C36 H36C 109.5 . . ?
C32 C37 H37A 109.2 . . ?
C32 C37 H37B 109.2 . . ?
H37A C37 H37B 107.9 . . ?
C38 C37 C32 112.2(4) . . ?
C38 C37 H37A 109.2 . . ?
C38 C37 H37B 109.2 . . ?
C39 C38 C37 121.1(4) . . ?
C43 C38 C37 121.1(5) . . ?
C43 C38 C39 117.8(5) . . ?
C38 C39 H39 119.3 . . ?
C38 C39 C40 121.4(5) . . ?
C40 C39 H39 119.3 . . ?
O9 C40 C39 123.4(5) . . ?
O9 C40 C41 116.0(4) . . ?
C41 C40 C39 120.6(5) . . ?
C40 C41 C1 123.1(5) . . ?
C40 C41 C42 118.0(5) . . ?
C42 C41 C1 118.8(5) . . ?
C41 C42 H42 119.3 . . ?
C43 C42 C41 121.3(5) . . ?
C43 C42 H42 119.3 . . ?
O10 C43 C38 115.8(4) . . ?
C42 C43 O10 123.4(4) . . ?
C42 C43 C38 120.8(5) . . ?
O9 C44 H44A 108.6 . . ?
O9 C44 H44B 108.6 . . ?
O9 C44 C45 114.5(4) . . ?
H44A C44 H44B 107.6 . . ?
C45 C44 H44A 108.6 . . ?
C45 C44 H44B 108.6 . . ?
O11 C45 N1 124.0(5) . . ?
O11 C45 C44 119.2(5) . . ?
N1 C45 C44 116.8(5) . . ?
N1 C46 H46A 108.8 . . ?
N1 C46 H46B 108.8 . . ?
N1 C46 C47 113.9(5) . . ?
H46A C46 H46B 107.7 . . ?
C47 C46 H46A 108.8 . . ?
C47 C46 H46B 108.8 . . ?
N2 C47 C46 113.8(5) . . ?
N2 C47 H47A 108.8 . . ?
N2 C47 H47B 108.8 . . ?
C46 C47 H47A 108.8 . . ?
C46 C47 H47B 108.8 . . ?
H47A C47 H47B 107.7 . . ?
N2 C48 H48A 107.3 . . ?
N2 C48 H48B 107.3 . . ?
H48A C48 H48B 106.9 . . ?
C49 C48 N2 120.2(8) . . ?
C49 C48 H48A 107.3 . . ?
C49 C48 H48B 107.3 . . ?
N3 C49 H49A 107.8 . . ?
N3 C49 H49B 107.8 . . ?
C48 C49 N3 118.0(8) . . ?
C48 C49 H49A 107.8 . . ?
C48 C49 H49B 107.8 . . ?
H49A C49 H49B 107.1 . . ?
N3 C50 H50A 108.8 . . ?
N3 C50 H50B 108.8 . . ?
N3 C50 C51 113.9(5) . . ?
H50A C50 H50B 107.7 . . ?
C51 C50 H50A 108.8 . . ?
C51 C50 H50B 108.8 . . ?
N4 C51 C50 113.3(5) . . ?
N4 C51 H51A 108.9 . . ?
N4 C51 H51B 108.9 . . ?
C50 C51 H51A 108.9 . . ?
C50 C51 H51B 108.9 . . ?
H51A C51 H51B 107.7 . . ?
O12 C52 N4 124.9(5) . . ?
O12 C52 C53 118.8(5) . . ?
N4 C52 C53 116.3(4) . . ?
O10 C53 C52 114.1(4) . . ?
O10 C53 H53A 108.7 . . ?
O10 C53 H53B 108.7 . . ?
C52 C53 H53A 108.7 . . ?
C52 C53 H53B 108.7 . . ?
H53A C53 H53B 107.6 . . ?
Cl1 C54 Cl2 113.1(5) . . ?
Cl1 C54 H54A 108.9 . . ?
Cl1 C54 H54B 108.9 . . ?
Cl2 C54 H54A 108.9 . . ?
Cl2 C54 H54B 108.9 . . ?
H54A C54 H54B 107.8 . . ?
Cl3 C55 Cl4 112.1(4) . . ?
Cl3 C55 H55A 109.2 . . ?
Cl3 C55 H55B 109.2 . . ?
Cl4 C55 H55A 109.2 . . ?
Cl4 C55 H55B 109.2 . . ?
H55A C55 H55B 107.9 . . ?
H13A O13 H13B 113.4 . . ?
H13A O13 H13C 116.9 . . ?
H13B O13 H13C 109.7 . . ?
H14A O14 H14B 120.6 . . ?
H15A O15 H15B 111.0 . . ?
H16A O16 H16B 109.2 . . ?
H17D O17 H17E 127.1 . . ?
H17D O17 H17F 111.4 . . ?
H17E O17 H17F 117.6 . . ?

loop_
_geom_bond_atom_site_label_1
_geom_bond_atom_site_label_2
_geom_bond_distance
_geom_bond_site_symmetry_2
_geom_bond_publ_flag
Cl1 C54 1.706(7) . ?
Cl2 C54 1.770(9) . ?
Cl3 C55 1.737(7) . ?
Cl4 C55 1.792(9) . ?
O1 C4 1.381(6) . ?
O1 C8 1.413(7) . ?
O2 C7 1.386(6) . ?
O2 C9 1.430(7) . ?
O3 C13 1.387(7) . ?
O3 C17 1.418(8) . ?
O4 C16 1.369(7) . ?
O4 C18 1.420(7) . ?
O5 C22 1.379(7) . ?
O5 C26 1.411(7) . ?
O6 C25 1.386(7) . ?
O6 C27 1.422(8) . ?
O7 C31 1.379(6) . ?
O7 C35 1.416(7) . ?
O8 C34 1.383(7) . ?
O8 C36 1.432(7) . ?
O9 C40 1.382(6) . ?
O9 C44 1.426(6) . ?
O10 C43 1.390(6) . ?
O10 C53 1.413(6) . ?
O11 C45 1.234(6) . ?
O12 C52 1.239(6) . ?
N1 H1 0.8800 . ?
N1 C45 1.343(7) . ?
N1 C46 1.454(7) . ?
N2 H2A 0.9100 . ?
N2 H2B 0.9100 . ?
N2 C47 1.496(10) . ?
N2 C48 1.487(10) . ?
N3 H3A 0.9100 . ?
N3 H3B 0.9100 . ?
N3 C49 1.500(10) . ?
N3 C50 1.476(10) . ?
N4 H4 0.8800 . ?
N4 C51 1.473(7) . ?
N4 C52 1.330(7) . ?
C1 H1A 0.9900 . ?
C1 H1B 0.9900 . ?
C1 C2 1.512(8) . ?
C1 C41 1.508(7) . ?
C2 C3 1.401(7) . ?
C2 C7 1.400(7) . ?
C3 H3 0.9500 . ?
C3 C4 1.403(8) . ?
C4 C5 1.391(8) . ?
C5 C6 1.395(7) . ?
C5 C10 1.515(8) . ?
C6 H6 0.9500 . ?
C6 C7 1.383(8) . ?
C8 H8A 0.9800 . ?
C8 H8B 0.9800 . ?
C8 H8C 0.9800 . ?
C9 H9A 0.9800 . ?
C9 H9B 0.9800 . ?
C9 H9C 0.9800 . ?
C10 H10A 0.9900 . ?
C10 H10B 0.9900 . ?
C10 C11 1.519(7) . ?
C11 C12 1.388(8) . ?
C11 C16 1.393(8) . ?
C12 H12 0.9500 . ?
C12 C13 1.404(8) . ?
C13 C14 1.372(9) . ?
C14 C15 1.396(8) . ?
C14 C19 1.530(8) . ?
C15 H15 0.9500 . ?
C15 C16 1.406(8) . ?
C17 H17A 0.9800 . ?
C17 H17B 0.9800 . ?
C17 H17C 0.9800 . ?
C18 H18A 0.9800 . ?
C18 H18B 0.9800 . ?
C18 H18C 0.9800 . ?
C19 H19A 0.9900 . ?
C19 H19B 0.9900 . ?
C19 C20 1.525(8) . ?
C20 C21 1.382(8) . ?
C20 C25 1.389(8) . ?
C21 H21 0.9500 . ?
C21 C22 1.389(8) . ?
C22 C23 1.396(8) . ?
C23 C24 1.389(8) . ?
C23 C28 1.511(7) . ?
C24 H24 0.9500 . ?
C24 C25 1.395(8) . ?
C26 H26A 0.9800 . ?
C26 H26B 0.9800 . ?
C26 H26C 0.9800 . ?
C27 H27A 0.9800 . ?
C27 H27B 0.9800 . ?
C27 H27C 0.9800 . ?
C28 H28A 0.9900 . ?
C28 H28B 0.9900 . ?
C28 C29 1.537(7) . ?
C29 C30 1.381(8) . ?
C29 C34 1.390(7) . ?
C30 H30 0.9500 . ?
C30 C31 1.395(7) . ?
C31 C32 1.385(7) . ?
C32 C33 1.396(8) . ?
C32 C37 1.520(7) . ?
C33 H33 0.9500 . ?
C33 C34 1.395(7) . ?
C35 H35A 0.9800 . ?
C35 H35B 0.9800 . ?
C35 H35C 0.9800 . ?
C36 H36A 0.9800 . ?
C36 H36B 0.9800 . ?
C36 H36C 0.9800 . ?
C37 H37A 0.9900 . ?
C37 H37B 0.9900 . ?
C37 C38 1.519(7) . ?
C38 C39 1.392(7) . ?
C38 C43 1.392(7) . ?
C39 H39 0.9500 . ?
C39 C40 1.394(7) . ?
C40 C41 1.389(7) . ?
C41 C42 1.390(7) . ?
C42 H42 0.9500 . ?
C42 C43 1.390(7) . ?
C44 H44A 0.9900 . ?
C44 H44B 0.9900 . ?
C44 C45 1.504(8) . ?
C46 H46A 0.9900 . ?
C46 H46B 0.9900 . ?
C46 C47 1.503(10) . ?
C47 H47A 0.9900 . ?
C47 H47B 0.9900 . ?
C48 H48A 0.9900 . ?
C48 H48B 0.9900 . ?
C48 C49 1.390(11) . ?
C49 H49A 0.9900 . ?
C49 H49B 0.9900 . ?
C50 H50A 0.9900 . ?
C50 H50B 0.9900 . ?
C50 C51 1.505(9) . ?
C51 H51A 0.9900 . ?
C51 H51B 0.9900 . ?
C52 C53 1.514(7) . ?
C53 H53A 0.9900 . ?
C53 H53B 0.9900 . ?
C54 H54A 0.9900 . ?
C54 H54B 0.9900 . ?
C55 H55A 0.9900 . ?
C55 H55B 0.9900 . ?
O13 H13A 0.8701 . ?
O13 H13B 0.8456 . ?
O13 H13C 0.8306 . ?
O14 H14A 0.8670 . ?
O14 H14B 0.8195 . ?
O15 H15A 0.8213 . ?
O15 H15B 0.8332 . ?
O16 H16A 0.8745 . ?
O16 H16B 0.8415 . ?
O17 H17D 0.8953 . ?
O17 H17E 0.8569 . ?
O17 H17F 0.8044 . ?

loop_
_geom_torsion_atom_site_label_1
_geom_torsion_atom_site_label_2
_geom_torsion_atom_site_label_3
_geom_torsion_atom_site_label_4
_geom_torsion
_geom_torsion_site_symmetry_1
_geom_torsion_site_symmetry_2
_geom_torsion_site_symmetry_3
_geom_torsion_site_symmetry_4
_geom_torsion_publ_flag
O1 C4 C5 C6 -178.3(4) . . . . ?
O1 C4 C5 C10 0.7(7) . . . . ?
O3 C13 C14 C15 179.9(5) . . . . ?
O3 C13 C14 C19 0.3(8) . . . . ?
O5 C22 C23 C24 -178.8(5) . . . . ?
O5 C22 C23 C28 2.8(7) . . . . ?
O7 C31 C32 C33 179.9(4) . . . . ?
O7 C31 C32 C37 -1.0(7) . . . . ?
O9 C40 C41 C1 4.5(7) . . . . ?
O9 C40 C41 C42 -178.2(4) . . . . ?
O9 C44 C45 O11 154.4(5) . . . . ?
O9 C44 C45 N1 -28.0(7) . . . . ?
O12 C52 C53 O10 155.1(5) . . . . ?
N1 C46 C47 N2 66.9(7) . . . . ?
N2 C48 C49 N3 -64.3(13) . . . . ?
N3 C50 C51 N4 75.5(6) . . . . ?
N4 C52 C53 O10 -26.1(7) . . . . ?
C1 C2 C3 C4 175.0(5) . . . . ?
C1 C2 C7 O2 5.4(7) . . . . ?
C1 C2 C7 C6 -174.3(5) . . . . ?
C1 C41 C42 C43 175.8(5) . . . . ?
C2 C1 C41 C40 108.7(6) . . . . ?
C2 C1 C41 C42 -68.6(6) . . . . ?
C2 C3 C4 O1 -179.8(5) . . . . ?
C2 C3 C4 C5 -0.2(7) . . . . ?
C3 C2 C7 O2 -177.4(4) . . . . ?
C3 C2 C7 C6 2.9(7) . . . . ?
C3 C4 C5 C6 2.0(7) . . . . ?
C3 C4 C5 C10 -178.9(5) . . . . ?
C4 C5 C6 C7 -1.5(7) . . . . ?
C4 C5 C10 C11 86.0(6) . . . . ?
C5 C6 C7 O2 179.3(5) . . . . ?
C5 C6 C7 C2 -1.0(8) . . . . ?
C5 C10 C11 C12 -102.4(6) . . . . ?
C5 C10 C11 C16 79.0(6) . . . . ?
C6 C5 C10 C11 -94.9(6) . . . . ?
C7 C2 C3 C4 -2.3(7) . . . . ?
C8 O1 C4 C3 -20.7(7) . . . . ?
C8 O1 C4 C5 159.7(5) . . . . ?
C9 O2 C7 C2 -174.4(5) . . . . ?
C9 O2 C7 C6 5.2(7) . . . . ?
C10 C5 C6 C7 179.4(5) . . . . ?
C10 C11 C12 C13 -179.8(5) . . . . ?
C10 C11 C16 O4 1.1(7) . . . . ?
C10 C11 C16 C15 179.7(5) . . . . ?
C11 C12 C13 O3 -179.2(5) . . . . ?
C11 C12 C13 C14 0.6(9) . . . . ?
C12 C11 C16 O4 -177.4(5) . . . . ?
C12 C11 C16 C15 1.1(8) . . . . ?
C12 C13 C14 C15 0.1(9) . . . . ?
C12 C13 C14 C19 -179.5(5) . . . . ?
C13 C14 C15 C16 -0.2(8) . . . . ?
C13 C14 C19 C20 102.1(7) . . . . ?
C14 C15 C16 O4 178.0(5) . . . . ?
C14 C15 C16 C11 -0.5(8) . . . . ?
C14 C19 C20 C21 -83.5(7) . . . . ?
C14 C19 C20 C25 93.7(7) . . . . ?
C15 C14 C19 C20 -77.5(7) . . . . ?
C16 C11 C12 C13 -1.2(8) . . . . ?
C17 O3 C13 C12 -27.0(8) . . . . ?
C17 O3 C13 C14 153.2(6) . . . . ?
C18 O4 C16 C11 179.2(5) . . . . ?
C18 O4 C16 C15 0.6(8) . . . . ?
C19 C14 C15 C16 179.5(5) . . . . ?
C19 C20 C21 C22 176.7(5) . . . . ?
C19 C20 C25 O6 3.6(8) . . . . ?
C19 C20 C25 C24 -175.6(5) . . . . ?
C20 C21 C22 O5 -179.9(5) . . . . ?
C20 C21 C22 C23 -1.5(8) . . . . ?
C21 C20 C25 O6 -179.2(5) . . . . ?
C21 C20 C25 C24 1.6(8) . . . . ?
C21 C22 C23 C24 2.6(8) . . . . ?
C21 C22 C23 C28 -175.7(5) . . . . ?
C22 C23 C24 C25 -1.7(8) . . . . ?
C22 C23 C28 C29 89.5(6) . . . . ?
C23 C24 C25 O6 -179.6(5) . . . . ?
C23 C24 C25 C20 -0.4(8) . . . . ?
C23 C28 C29 C30 -81.0(6) . . . . ?
C23 C28 C29 C34 96.3(6) . . . . ?
C24 C23 C28 C29 -88.9(6) . . . . ?
C25 C20 C21 C22 -0.7(8) . . . . ?
C26 O5 C22 C21 -6.6(8) . . . . ?
C26 O5 C22 C23 174.9(5) . . . . ?
C27 O6 C25 C20 176.4(5) . . . . ?
C27 O6 C25 C24 -4.5(8) . . . . ?
C28 C23 C24 C25 176.7(5) . . . . ?
C28 C29 C30 C31 177.3(4) . . . . ?
C28 C29 C34 O8 2.4(7) . . . . ?
C28 C29 C34 C33 -177.3(4) . . . . ?
C29 C30 C31 O7 -179.5(5) . . . . ?
C29 C30 C31 C32 -0.2(7) . . . . ?
C30 C29 C34 O8 179.8(4) . . . . ?
C30 C29 C34 C33 0.0(7) . . . . ?
C30 C31 C32 C33 0.5(7) . . . . ?
C30 C31 C32 C37 179.6(4) . . . . ?
C31 C32 C33 C34 -0.5(7) . . . . ?
C31 C32 C37 C38 75.5(6) . . . . ?
C32 C33 C34 O8 -179.5(5) . . . . ?
C32 C33 C34 C29 0.3(7) . . . . ?
C32 C37 C38 C39 -103.4(6) . . . . ?
C32 C37 C38 C43 77.2(6) . . . . ?
C33 C32 C37 C38 -105.4(5) . . . . ?
C34 C29 C30 C31 -0.1(7) . . . . ?
C35 O7 C31 C30 -19.0(8) . . . . ?
C35 O7 C31 C32 161.6(5) . . . . ?
C36 O8 C34 C29 175.8(5) . . . . ?
C36 O8 C34 C33 -4.4(7) . . . . ?
C37 C32 C33 C34 -179.7(4) . . . . ?
C37 C38 C39 C40 178.9(4) . . . . ?
C37 C38 C43 O10 0.5(7) . . . . ?
C37 C38 C43 C42 -179.8(4) . . . . ?
C38 C39 C40 O9 179.8(4) . . . . ?
C38 C39 C40 C41 1.0(7) . . . . ?
C39 C38 C43 O10 -178.9(4) . . . . ?
C39 C38 C43 C42 0.7(7) . . . . ?
C39 C40 C41 C1 -176.7(5) . . . . ?
C39 C40 C41 C42 0.7(7) . . . . ?
C40 O9 C44 C45 -69.3(6) . . . . ?
C40 C41 C42 C43 -1.7(7) . . . . ?
C41 C1 C2 C3 -87.1(6) . . . . ?
C41 C1 C2 C7 90.0(6) . . . . ?
C41 C42 C43 O10 -179.4(4) . . . . ?
C41 C42 C43 C38 1.0(7) . . . . ?
C43 O10 C53 C52 -76.8(5) . . . . ?
C43 C38 C39 C40 -1.7(7) . . . . ?
C44 O9 C40 C39 -4.4(7) . . . . ?
C44 O9 C40 C41 174.5(4) . . . . ?
C45 N1 C46 C47 -143.4(6) . . . . ?
C46 N1 C45 O11 5.6(8) . . . . ?
C46 N1 C45 C44 -171.9(5) . . . . ?
C47 N2 C48 C49 -64.7(10) . . . . ?
C48 N2 C47 C46 -84.7(7) . . . . ?
C49 N3 C50 C51 -71.1(8) . . . . ?
C50 N3 C49 C48 -65.4(11) . . . . ?
C51 N4 C52 O12 6.0(9) . . . . ?
C51 N4 C52 C53 -172.7(5) . . . . ?
C52 N4 C51 C50 -147.9(6) . . . . ?
C53 O10 C43 C38 -178.2(4) . . . . ?
C53 O10 C43 C42 2.2(7) . . . . ?
